data_4074803
loop_
_publ_author_name
'Dubs, Christian'
'Yamamoto, Toshiki'
'Inagaki, Akiko'
'Akita, Munetaka'

_publ_section_title
;
 Synthesis of a Library of Iridium-Containing Dinuclear Complexes with
 Bridging PNNN and PNNP Ligands (BL), [LM(\m-BL)M'L']BF4.
 2. Preparation, Basic Coordination Properties, and Reactivity of the
 Carbonyl Complexes
;
_journal_coden_ASTM ORGND7
_journal_issue 6
_journal_name_full Organometallics
_journal_page_first 1359
_journal_page_last 1367
_journal_paper_doi 10.1021/om050897e
_journal_volume 25
_journal_year 2006
_chemical_formula_sum 'C27 H24 B Cl2 F4 Ir N3 O2 P Pd'
_chemical_formula_weight 909.81
_space_group_IT_number 14
_symmetry_cell_setting monoclinic
_symmetry_Int_Tables_number 14
_symmetry_space_group_name_Hall '-P 2ybc'
_symmetry_space_group_name_H-M 'P 1 21/c 1'
_cell_angle_alpha 90
_cell_angle_beta 96.01(9)
_cell_angle_gamma 90
_cell_formula_units_Z 4
_cell_length_a 9.239(7)
_cell_length_b 9.09(1)
_cell_length_c 36.77(2)
_cell_measurement_reflns_used 7
_cell_measurement_temperature 298
_cell_measurement_theta_max 10.7
_cell_measurement_theta_min 9.7
_cell_volume 3071(4)
_computing_cell_refinement 'MSC/AFC Diffractometer Control'
_computing_data_collection 'MSC/AFC Diffractometer Control'
_computing_data_reduction 'teXsan Ver. 1.11'
_computing_publication_material 'teXsan Ver. 1.11'
_computing_structure_refinement SHELXL97
_computing_structure_solution SHELXS86
_diffrn_ambient_temperature 298
_diffrn_measurement_device_type 'Rigaku AFC7R'
_diffrn_measurement_method \w-2\q
_diffrn_radiation_type 'Mo K\a'
_diffrn_radiation_wavelength 0.7107
_diffrn_reflns_av_R_equivalents 0.017
_diffrn_reflns_limit_h_max 11
_diffrn_reflns_limit_h_min 0
_diffrn_reflns_limit_k_max 11
_diffrn_reflns_limit_k_min 0
_diffrn_reflns_limit_l_max 47
_diffrn_reflns_limit_l_min -47
_diffrn_reflns_number 7930
_diffrn_reflns_theta_max 27.51
_diffrn_standards_decay_% 8.56
_diffrn_standards_interval_count 150
_diffrn_standards_number 3
_exptl_absorpt_coefficient_mu 5.209
_exptl_absorpt_correction_T_max 0.999
_exptl_absorpt_correction_T_min 0.664
_exptl_absorpt_correction_type psi-scan
_exptl_absorpt_process_details '(North, Phillips & Mathews, 1968)'
_exptl_crystal_colour colorless
_exptl_crystal_density_diffrn 1.968
_exptl_crystal_density_method 'not measured'
_exptl_crystal_description prismatic
_exptl_crystal_size_max 0.200
_exptl_crystal_size_mid 0.200
_exptl_crystal_size_min 0.200
_refine_diff_density_max 0.82
_refine_diff_density_min -1.21
_refine_ls_extinction_coef 0.0000
_refine_ls_extinction_expression Fc^*^=kFc[1+0.001xFc^2^\l^3^/sin(2\q)]^-1/4^
_refine_ls_extinction_method SHELXL
_refine_ls_goodness_of_fit_ref 1.020
_refine_ls_hydrogen_treatment noref
_refine_ls_number_parameters 368
_refine_ls_number_reflns 4568
_refine_ls_R_factor_gt 0.0438
_refine_ls_shift/su_max 0.0280
_refine_ls_structure_factor_coef Fsqd
_refine_ls_weighting_details 'w = 1/[\s^2^(Fo^2^) + (0.1000P)^2^+0.0000P] where P=(Fo^2^+2Fc^2^)/3'
_refine_ls_weighting_scheme calc
_refine_ls_wR_factor_ref 0.1599
_reflns_number_gt 4568
_reflns_number_total 7028
_reflns_threshold_expression >2.0sigma(I)
_cod_data_source_file om050897esi20051018_030506.cif
_cod_data_source_block compound_5
_cod_original_cell_volume 3069(4)
_cod_original_formula_sum 'C27 H24 B Cl2 F4 Ir N3 O2 P Pd '
_cod_database_code 4074803

loop_
_symmetry_equiv_pos_as_xyz
x,y,z
-x,1/2+y,1/2-z
-x,-y,-z
x,1/2-y,1/2+z

loop_
_atom_site_label
_atom_site_type_symbol
_atom_site_fract_x
_atom_site_fract_y
_atom_site_fract_z
_atom_site_U_iso_or_equiv
_atom_site_adp_type
_atom_site_occupancy
_atom_site_calc_flag
_atom_site_refinement_flags
Ir(1) Ir 0.11726(3) 0.14252(4) -0.00170(1) 0.0557(1) Uani 1.00 d .
Pd(1) Pd 0.36166(6) 0.13509(6) 0.10562(2) 0.0540(2) Uani 1.00 d .
Cl(1) Cl 0.8163(8) 0.2315(10) 0.2150(2) 0.22846(4) Uiso 1.00 d .
Cl(2) Cl 0.8932(9) -0.026(1) 0.2600(2) 0.25278(4) Uiso 1.00 d .
P(1) P 0.2380(3) 0.1116(2) 0.15585(5) 0.0537(5) Uani 1.00 d .
F(1) F 0.4487(7) 0.4812(8) 0.1274(2) 0.108(2) Uani 1.00 d .
F(2) F 0.6904(7) 0.4800(9) 0.1433(2) 0.123(3) Uani 1.00 d .
F(3) F 0.5715(8) 0.6944(8) 0.1334(2) 0.119(2) Uani 1.00 d .
F(4) F 0.6008(9) 0.5395(10) 0.0868(2) 0.127(3) Uani 1.00 d .
O(1) O 0.1244(8) 0.045(1) -0.0791(2) 0.098(2) Uani 1.00 d .
O(2) O 0.3519(7) -0.0779(8) 0.0186(2) 0.080(2) Uani 1.00 d .
N(1) N 0.1542(7) 0.2071(7) 0.0831(2) 0.050(1) Uani 1.00 d .
N(2) N 0.0926(7) 0.2298(7) 0.0485(2) 0.052(1) Uani 1.00 d .
N(3) N -0.0564(7) 0.2901(8) -0.0139(2) 0.064(2) Uani 1.00 d .
C(01) C 0.1222(9) 0.081(1) -0.0498(2) 0.070(2) Uani 1.00 d .
C(1) C 0.525(1) 0.180(1) 0.0666(3) 0.077(3) Uani 1.00 d .
C(02) C 0.2684(10) 0.0104(10) 0.0121(2) 0.060(2) Uani 1.00 d .
C(2) C 0.5674(9) 0.070(1) 0.0892(3) 0.081(3) Uani 1.00 d .
C(3) C 0.574(1) 0.089(1) 0.1270(3) 0.087(3) Uani 1.00 d .
C(11) C 0.0624(8) 0.2691(8) 0.1058(2) 0.049(2) Uani 1.00 d .
C(12) C -0.0537(9) 0.3348(8) 0.0866(2) 0.058(2) Uani 1.00 d .
C(13) C -0.0349(8) 0.3073(9) 0.0504(2) 0.055(2) Uani 1.00 d .
C(14) C 0.102(1) 0.2584(9) 0.1461(2) 0.065(2) Uani 1.00 d .
C(21) C -0.1126(8) 0.3483(9) 0.0153(3) 0.058(2) Uani 1.00 d .
C(22) C -0.2372(9) 0.438(1) 0.0116(3) 0.071(2) Uani 1.00 d .
C(23) C -0.302(1) 0.469(1) -0.0238(3) 0.088(3) Uani 1.00 d .
C(24) C -0.239(1) 0.414(1) -0.0526(3) 0.089(3) Uani 1.00 d .
C(25) C -0.119(1) 0.325(1) -0.0478(3) 0.076(3) Uani 1.00 d .
C(31) C 0.312(1) 0.1485(9) 0.2032(2) 0.065(2) Uani 1.00 d .
C(32) C 0.418(2) 0.252(2) 0.2113(3) 0.122(5) Uani 1.00 d .
C(33) C 0.466(2) 0.283(2) 0.2469(4) 0.147(7) Uani 1.00 d .
C(34) C 0.416(2) 0.218(2) 0.2738(3) 0.115(5) Uani 1.00 d .
C(35) C 0.314(2) 0.118(1) 0.2670(3) 0.093(3) Uani 1.00 d .
C(36) C 0.260(1) 0.082(1) 0.2319(3) 0.077(3) Uani 1.00 d .
C(41) C 0.1394(8) -0.0622(8) 0.1564(2) 0.050(2) Uani 1.00 d .
C(42) C -0.0049(10) -0.074(1) 0.1619(3) 0.074(2) Uani 1.00 d .
C(43) C -0.071(1) -0.210(1) 0.1609(3) 0.080(3) Uani 1.00 d .
C(44) C 0.008(1) -0.332(1) 0.1549(3) 0.093(3) Uani 1.00 d .
C(45) C 0.148(1) -0.323(1) 0.1489(3) 0.091(3) Uani 1.00 d .
C(46) C 0.218(1) -0.1876(10) 0.1497(3) 0.069(2) Uani 1.00 d .
C(51) C 0.892(4) 0.191(5) 0.258(1) 0.1867(2) Uiso 0.58 d P
C(52) C 0.773(5) 0.032(6) 0.242(1) 0.1581(2) Uiso 0.42 d P
B(1) B 0.581(1) 0.550(2) 0.1224(3) 0.082(3) Uani 1.00 d .
H(1) H 0.5768 0.2720 0.0683 0.0933 Uiso 1.00 calc .
H(2) H 0.4983 0.1613 0.0408 0.0933 Uiso 1.00 calc .
H(3) H 0.5774 -0.0273 0.0796 0.0975 Uiso 1.00 calc .
H(4) H 0.5921 0.0063 0.1427 0.1073 Uiso 1.00 calc .
H(5) H 0.6332 0.1699 0.1375 0.1073 Uiso 1.00 calc .
H(6) H -0.1306 0.3886 0.0957 0.0702 Uiso 1.00 calc .
H(7) H 0.1398 0.3509 0.1553 0.0783 Uiso 1.00 calc .
H(8) H 0.0160 0.2373 0.1579 0.0783 Uiso 1.00 calc .
H(9) H -0.2744 0.4760 0.0335 0.0877 Uiso 1.00 calc .
H(10) H -0.3922 0.5278 -0.0270 0.1103 Uiso 1.00 calc .
H(11) H -0.2794 0.4363 -0.0773 0.1083 Uiso 1.00 calc .
H(12) H -0.0734 0.2880 -0.0689 0.0917 Uiso 1.00 calc .
H(13) H 0.4642 0.3007 0.1916 0.1492 Uiso 1.00 calc .
H(14) H 0.5329 0.3648 0.2518 0.1779 Uiso 1.00 calc .
H(15) H 0.4539 0.2397 0.2989 0.1341 Uiso 1.00 calc .
H(16) H 0.2811 0.0671 0.2875 0.1142 Uiso 1.00 calc .
H(17) H 0.1817 0.0081 0.2280 0.0946 Uiso 1.00 calc .
H(18) H -0.0619 0.0137 0.1659 0.0859 Uiso 1.00 calc .
H(19) H -0.1721 -0.2154 0.1647 0.0953 Uiso 1.00 calc .
H(20) H -0.0353 -0.4264 0.1542 0.1104 Uiso 1.00 calc .
H(21) H 0.2014 -0.4113 0.1450 0.1072 Uiso 1.00 calc .
H(22) H 0.3183 -0.1810 0.1455 0.0843 Uiso 1.00 calc .

loop_
_atom_site_aniso_label
_atom_site_aniso_U_11
_atom_site_aniso_U_22
_atom_site_aniso_U_33
_atom_site_aniso_U_12
_atom_site_aniso_U_13
_atom_site_aniso_U_23
Ir(1) 0.0520(2) 0.0705(2) 0.0450(2) -0.0034(2) 0.0077(1) -0.0031(1)
Pd(1) 0.0557(3) 0.0532(3) 0.0527(3) -0.0031(3) 0.0033(3) 0.0005(3)
P(1) 0.070(1) 0.046(1) 0.0445(10) -0.0059(9) 0.0037(9) -0.0012(8)
F(1) 0.077(4) 0.119(5) 0.126(5) -0.010(4) 0.007(4) 0.004(4)
F(2) 0.093(5) 0.142(6) 0.124(6) 0.026(4) -0.028(4) -0.004(5)
F(3) 0.123(5) 0.095(5) 0.139(6) -0.001(4) 0.013(5) -0.044(4)
F(4) 0.157(7) 0.152(7) 0.077(4) 0.007(6) 0.030(4) -0.016(4)
O(1) 0.100(5) 0.141(7) 0.052(4) 0.000(5) 0.005(3) -0.019(4)
O(2) 0.085(4) 0.069(4) 0.084(5) 0.017(4) 0.002(4) -0.008(4)
N(1) 0.057(3) 0.050(3) 0.045(3) 0.000(3) 0.005(3) 0.005(3)
N(2) 0.052(3) 0.058(4) 0.045(3) -0.001(3) -0.001(3) 0.002(3)
N(3) 0.063(4) 0.074(4) 0.053(4) -0.003(4) 0.002(3) 0.004(3)
C(01) 0.052(4) 0.104(7) 0.053(5) 0.001(5) -0.002(4) 0.003(5)
C(1) 0.068(6) 0.083(6) 0.083(7) -0.013(5) 0.027(5) -0.001(5)
C(02) 0.067(5) 0.061(5) 0.053(4) -0.013(4) 0.008(4) -0.007(4)
C(2) 0.048(5) 0.082(7) 0.115(8) 0.003(5) 0.013(5) -0.007(6)
C(3) 0.059(5) 0.123(9) 0.078(7) -0.003(6) -0.006(5) -0.001(6)
C(11) 0.053(4) 0.048(4) 0.048(4) 0.001(3) 0.011(3) -0.003(3)
C(12) 0.070(5) 0.046(4) 0.058(5) 0.007(4) 0.010(4) -0.001(3)
C(13) 0.051(4) 0.052(4) 0.061(5) -0.002(3) 0.007(3) 0.000(4)
C(14) 0.096(6) 0.048(4) 0.051(4) -0.001(4) 0.013(4) -0.002(3)
C(21) 0.043(4) 0.064(5) 0.067(5) -0.010(4) -0.001(3) 0.005(4)
C(22) 0.055(5) 0.070(6) 0.088(6) 0.012(4) 0.004(4) 0.006(5)
C(23) 0.083(7) 0.093(7) 0.085(7) 0.010(6) -0.012(6) 0.022(6)
C(24) 0.112(9) 0.089(7) 0.061(6) -0.007(6) -0.010(6) 0.018(5)
C(25) 0.073(6) 0.101(7) 0.053(5) -0.002(5) 0.004(4) 0.016(5)
C(31) 0.081(6) 0.067(5) 0.046(4) -0.002(4) 0.001(4) 0.002(4)
C(32) 0.15(1) 0.15(1) 0.072(7) -0.09(1) 0.005(7) -0.011(7)
C(33) 0.18(2) 0.18(2) 0.083(9) -0.08(1) -0.011(9) -0.04(1)
C(34) 0.15(1) 0.14(1) 0.055(6) -0.04(1) -0.022(7) -0.012(7)
C(35) 0.128(10) 0.094(8) 0.054(5) 0.009(7) -0.007(6) 0.007(5)
C(36) 0.102(7) 0.071(5) 0.056(5) -0.009(5) -0.007(5) 0.005(4)
C(41) 0.067(5) 0.039(4) 0.045(4) -0.004(3) 0.003(3) -0.003(3)
C(42) 0.065(5) 0.067(6) 0.088(7) 0.001(5) 0.001(5) -0.007(5)
C(43) 0.074(6) 0.075(6) 0.092(7) -0.014(5) 0.011(5) 0.002(5)
C(44) 0.115(9) 0.069(7) 0.096(8) -0.030(6) 0.013(7) -0.005(5)
C(45) 0.124(10) 0.050(5) 0.106(8) -0.005(5) 0.049(7) -0.005(5)
C(46) 0.076(6) 0.053(4) 0.081(6) 0.002(4) 0.019(5) -0.003(4)
B(1) 0.076(7) 0.094(9) 0.072(7) 0.021(6) -0.012(6) -0.013(6)

loop_
_atom_type_symbol
_atom_type_description
_atom_type_scat_dispersion_real
_atom_type_scat_dispersion_imag
_atom_type_scat_source
C C 0.003 0.002
;International Tables for Crystallography
(1992, Vol. C, Tables 4.2.6.8 and 6.1.1.4)
;
H H 0.000 0.000
;International Tables for Crystallography
(1992, Vol. C, Table 6.1.1.4)
;
N N 0.006 0.003
;International Tables for Crystallography
(1992, Vol. C, Tables 4.2.6.8 and 6.1.1.4)
;
O O 0.011 0.006
;International Tables for Crystallography
(1992, Vol. C, Tables 4.2.6.8 and 6.1.1.4)
;
B B 0.001 0.001
;International Tables for Crystallography
(1992, Vol. C, Tables 4.2.6.8 and 6.1.1.4)
;
F F 0.017 0.010
;International Tables for Crystallography
(1992, Vol. C, Tables 4.2.6.8 and 6.1.1.4)
;
P P 0.102 0.094
;International Tables for Crystallography
(1992, Vol. C, Tables 4.2.6.8 and 6.1.1.4)
;
Ir Ir -1.444 7.990
;International Tables for Crystallography
(1992, Vol. C, Tables 4.2.6.8 and 6.1.1.4)
;
Pd Pd -0.999 1.007
;International Tables for Crystallography
(1992, Vol. C, Tables 4.2.6.8 and 6.1.1.4)
;
Cl Cl 0.148 0.159
;International Tables for Crystallography
(1992, Vol. C, Tables 4.2.6.8 and 6.1.1.4)
;

loop_
_geom_angle_atom_site_label_1
_geom_angle_atom_site_label_2
_geom_angle_atom_site_label_3
_geom_angle
_geom_angle_publ_flag
N(2) Ir(1) N(3) 77.9(3) yes
N(2) Ir(1) C(01) 172.6(3) yes
N(2) Ir(1) C(02) 98.9(3) yes
N(3) Ir(1) C(01) 94.7(3) yes
N(3) Ir(1) C(02) 176.5(3) yes
C(01) Ir(1) C(02) 88.5(4) yes
P(1) Pd(1) N(1) 80.5(2) yes
P(1) Pd(1) C(1) 165.9(3) yes
P(1) Pd(1) C(2) 137.6(3) yes
P(1) Pd(1) C(3) 102.0(3) yes
N(1) Pd(1) C(1) 109.7(3) yes
N(1) Pd(1) C(2) 140.6(4) yes
N(1) Pd(1) C(3) 173.3(4) yes
C(1) Pd(1) C(2) 35.6(4) yes
C(1) Pd(1) C(3) 66.7(4) yes
C(2) Pd(1) C(3) 38.6(4) yes
C(51) Cl(1) C(52) 57(1) yes
C(51) Cl(2) C(52) 65(2) yes
Pd(1) P(1) C(14) 99.5(3) yes
Pd(1) P(1) C(31) 125.8(3) yes
Pd(1) P(1) C(41) 112.5(2) yes
C(14) P(1) C(31) 103.3(4) yes
C(14) P(1) C(41) 107.3(4) yes
C(31) P(1) C(41) 106.5(4) yes
Pd(1) N(1) N(2) 133.7(5) yes
Pd(1) N(1) C(11) 118.9(4) yes
N(2) N(1) C(11) 106.5(6) yes
Ir(1) N(2) N(1) 135.6(5) yes
Ir(1) N(2) C(13) 115.0(5) yes
N(1) N(2) C(13) 107.7(6) yes
Ir(1) N(3) C(21) 115.4(5) yes
Ir(1) N(3) C(25) 125.9(6) yes
C(21) N(3) C(25) 118.6(8) yes
Ir(1) C(01) O(1) 179.1(9) yes
Pd(1) C(1) C(2) 68.6(6) yes
Ir(1) C(02) O(2) 173.9(8) yes
Pd(1) C(2) C(1) 75.8(6) yes
Pd(1) C(2) C(3) 68.3(6) yes
C(1) C(2) C(3) 120(1) yes
Pd(1) C(3) C(2) 73.1(5) yes
N(1) C(11) C(12) 111.7(7) yes
N(1) C(11) C(14) 118.4(7) yes
C(12) C(11) C(14) 129.9(8) yes
C(11) C(12) C(13) 104.4(7) yes
N(2) C(13) C(12) 109.7(7) yes
N(2) C(13) C(21) 115.2(7) yes
C(12) C(13) C(21) 135.0(8) yes
P(1) C(14) C(11) 109.2(6) yes
N(3) C(21) C(13) 114.2(7) yes
N(3) C(21) C(22) 122.1(8) yes
C(13) C(21) C(22) 123.7(8) yes
C(21) C(22) C(23) 118.1(9) yes
C(22) C(23) C(24) 118.4(10) yes
C(23) C(24) C(25) 121.7(9) yes
N(3) C(25) C(24) 121.0(9) yes
P(1) C(31) C(32) 121.2(8) yes
P(1) C(31) C(36) 122.4(7) yes
C(32) C(31) C(36) 116.3(9) yes
C(31) C(32) C(33) 120(1) yes
C(32) C(33) C(34) 122(1) yes
C(33) C(34) C(35) 118(1) yes
C(34) C(35) C(36) 121(1) yes
C(31) C(36) C(35) 120(1) yes
P(1) C(41) C(42) 124.3(6) yes
P(1) C(41) C(46) 116.0(6) yes
C(42) C(41) C(46) 119.7(8) yes
C(41) C(42) C(43) 120.1(9) yes
C(42) C(43) C(44) 119(1) yes
C(43) C(44) C(45) 121(1) yes
C(44) C(45) C(46) 120(1) yes
C(41) C(46) C(45) 118.6(9) yes
Cl(1) C(51) Cl(2) 104(2) yes
Cl(1) C(52) Cl(2) 112(2) yes
F(1) B(1) F(2) 108.9(10) yes
F(1) B(1) F(3) 107.8(10) yes
F(1) B(1) F(4) 107.9(9) yes
F(2) B(1) F(3) 110.0(9) yes
F(2) B(1) F(4) 110(1) yes
F(3) B(1) F(4) 111(1) yes

loop_
_geom_bond_atom_site_label_1
_geom_bond_atom_site_label_2
_geom_bond_distance
_geom_bond_publ_flag
Ir(1) N(2) 2.042(6) yes
Ir(1) N(3) 2.103(7) yes
Ir(1) C(01) 1.859(9) yes
Ir(1) C(02) 1.871(9) yes
Pd(1) P(1) 2.281(2) yes
Pd(1) N(1) 2.111(6) yes
Pd(1) C(1) 2.23(1) yes
Pd(1) C(2) 2.138(10) yes
Pd(1) C(3) 2.075(10) yes
Cl(1) C(51) 1.71(4) yes
Cl(1) C(52) 2.13(5) yes
Cl(2) C(51) 1.98(5) yes
Cl(2) C(52) 1.34(5) yes
P(1) C(14) 1.844(9) yes
P(1) C(31) 1.831(8) yes
P(1) C(41) 1.824(7) yes
F(1) B(1) 1.40(1) yes
F(2) B(1) 1.36(1) yes
F(3) B(1) 1.38(2) yes
F(4) B(1) 1.34(1) yes
O(1) C(01) 1.13(1) yes
O(2) C(02) 1.12(1) yes
N(1) N(2) 1.355(8) yes
N(1) C(11) 1.371(10) yes
N(2) C(13) 1.38(1) yes
N(3) C(21) 1.35(1) yes
N(3) C(25) 1.35(1) yes
C(1) C(2) 1.34(2) yes
C(2) C(3) 1.40(2) yes
C(11) C(12) 1.36(1) yes
C(11) C(14) 1.49(1) yes
C(12) C(13) 1.38(1) yes
C(13) C(21) 1.46(1) yes
C(21) C(22) 1.40(1) yes
C(22) C(23) 1.40(1) yes
C(23) C(24) 1.35(2) yes
C(24) C(25) 1.37(2) yes
C(31) C(32) 1.37(2) yes
C(31) C(36) 1.35(1) yes
C(32) C(33) 1.37(2) yes
C(33) C(34) 1.28(2) yes
C(34) C(35) 1.31(2) yes
C(35) C(36) 1.38(1) yes
C(41) C(42) 1.37(1) yes
C(41) C(46) 1.39(1) yes
C(42) C(43) 1.37(1) yes
C(43) C(44) 1.36(2) yes
C(44) C(45) 1.33(2) yes
C(45) C(46) 1.39(1) yes

loop_
_geom_contact_atom_site_label_1
_geom_contact_atom_site_label_2
_geom_contact_distance
_geom_contact_site_symmetry_2
Ir(1) Ir(1) 3.388(1) 3_555
Pd(1) F(1) 3.324(7) .
Cl(1) Cl(2) 3.52(1) 2_755
Cl(1) F(2) 3.57(1) .
Cl(1) C(33) 3.58(2) .
Cl(2) C(51) 3.36(4) 2_745
F(1) C(24) 3.33(1) 3_565
F(1) C(45) 3.46(1) 1_565
F(2) C(44) 3.39(1) 1_665
F(2) C(35) 3.53(1) 2_655
F(2) C(12) 3.57(1) 1_655
F(2) C(43) 3.60(1) 1_665
F(3) C(34) 3.41(1) 2_655
F(3) C(43) 3.46(1) 1_665
F(3) C(46) 3.55(1) 1_565
F(3) C(3) 3.60(2) 1_565
F(4) C(1) 3.41(1) .
F(4) C(22) 3.41(1) 1_655
F(4) C(23) 3.42(1) 3_565
F(4) C(24) 3.47(1) 3_565
O(1) C(2) 3.09(1) 3_655
O(1) C(42) 3.14(1) 3_555
O(1) C(43) 3.35(1) 3_555
O(1) C(11) 3.43(1) 3_555
O(1) N(1) 3.44(1) 3_555
O(1) N(2) 3.47(1) 3_555
O(1) C(13) 3.50(1) 3_555
O(1) C(12) 3.52(1) 3_555
O(1) C(41) 3.549(10) 3_555
O(2) N(3) 3.33(1) 3_555
O(2) C(25) 3.36(1) 3_555
O(2) C(21) 3.45(1) 3_555
O(2) O(2) 3.49(1) 3_655
O(2) C(24) 3.50(1) 3_555
O(2) C(1) 3.57(1) 3_655
O(2) C(22) 3.58(1) 3_555
O(2) C(23) 3.59(1) 3_555
N(2) C(01) 3.46(1) 3_555
N(2) C(24) 3.50(1) 3_565
N(2) C(23) 3.52(1) 3_565
N(3) C(02) 3.37(1) 3_555
C(13) C(24) 3.57(1) 3_565
C(33) C(52) 3.21(5) 2_655
C(34) C(52) 3.37(5) 2_655
C(43) C(51) 3.37(4) 2_645
C(44) C(51) 3.24(4) 2_645
C(45) C(51) 3.47(4) 2_645

loop_
_geom_torsion_atom_site_label_1
_geom_torsion_atom_site_label_2
_geom_torsion_atom_site_label_3
_geom_torsion_atom_site_label_4
_geom_torsion
_geom_torsion_publ_flag
Ir(1) N(2) N(1) Pd(1) 29(1) yes
Ir(1) N(2) N(1) C(11) -162.7(6) yes
Ir(1) N(2) C(13) C(12) 167.8(5) yes
Ir(1) N(2) C(13) C(21) -15.6(9) yes
Ir(1) N(3) C(21) C(13) 4.7(9) yes
Ir(1) N(3) C(21) C(22) -174.0(6) yes
Ir(1) N(3) C(25) C(24) 175.2(8) yes
Pd(1) P(1) C(14) C(11) 33.7(6) yes
Pd(1) P(1) C(31) C(32) 30(1) yes
Pd(1) P(1) C(31) C(36) -153.3(7) yes
Pd(1) P(1) C(41) C(42) -129.7(7) yes
Pd(1) P(1) C(41) C(46) 48.5(7) yes
Pd(1) N(1) N(2) C(13) -167.2(5) yes
Pd(1) N(1) C(11) C(12) 168.2(5) yes
Pd(1) N(1) C(11) C(14) -10.9(9) yes
Pd(1) C(1) C(2) C(3) -53.8(8) yes
Pd(1) C(3) C(2) C(1) 57.4(9) yes
Cl(1) C(51) Cl(2) C(52) -40(2) yes
Cl(1) C(52) Cl(2) C(51) 32(2) yes
Cl(2) C(51) Cl(1) C(52) 26(1) yes
Cl(2) C(52) Cl(1) C(51) -43(2) yes
P(1) Pd(1) N(1) N(2) -165.9(7) yes
P(1) Pd(1) N(1) C(11) 27.1(5) yes
P(1) Pd(1) C(1) C(2) 69(1) yes
P(1) Pd(1) C(2) C(1) -160.3(5) yes
P(1) Pd(1) C(2) C(3) -28.9(9) yes
P(1) Pd(1) C(3) C(2) 160.6(6) yes
P(1) C(14) C(11) N(1) -17.9(9) yes
P(1) C(14) C(11) C(12) 163.1(7) yes
P(1) C(31) C(32) C(33) 176(1) yes
P(1) C(31) C(36) C(35) -177.0(9) yes
P(1) C(41) C(42) C(43) 178.3(7) yes
P(1) C(41) C(46) C(45) -178.5(8) yes
O(1) C(01) Ir(1) N(2) 15(57) yes
O(1) C(01) Ir(1) N(3) 22(55) yes
O(1) C(01) Ir(1) C(02) -159(55) yes
O(2) C(02) Ir(1) N(2) 131(7) yes
O(2) C(02) Ir(1) N(3) 105(7) yes
O(2) C(02) Ir(1) C(01) -48(7) yes
N(1) Pd(1) P(1) C(14) -29.5(3) yes
N(1) Pd(1) P(1) C(31) -143.5(4) yes
N(1) Pd(1) P(1) C(41) 83.8(3) yes
N(1) Pd(1) C(1) C(2) -155.5(6) yes
N(1) Pd(1) C(2) C(1) 38.0(9) yes
N(1) Pd(1) C(2) C(3) 169.4(6) yes
N(1) Pd(1) C(3) C(2) -87(3) yes
N(1) N(2) Ir(1) N(3) 176.4(7) yes
N(1) N(2) Ir(1) C(01) -176(2) yes
N(1) N(2) Ir(1) C(02) -2.0(7) yes
N(1) N(2) C(13) C(12) 0.4(9) yes
N(1) N(2) C(13) C(21) 177.0(6) yes
N(1) C(11) C(12) C(13) 2.1(9) yes
N(2) Ir(1) N(3) C(21) -9.9(6) yes
N(2) Ir(1) N(3) C(25) 173.5(8) yes
N(2) N(1) Pd(1) C(1) 24.1(7) yes
N(2) N(1) Pd(1) C(2) 1.7(9) yes
N(2) N(1) Pd(1) C(3) 81(3) yes
N(2) N(1) C(11) C(12) -2.0(8) yes
N(2) N(1) C(11) C(14) 178.9(6) yes
N(2) C(13) C(12) C(11) -1.5(9) yes
N(2) C(13) C(21) N(3) 6(1) yes
N(2) C(13) C(21) C(22) -174.4(8) yes
N(3) Ir(1) N(2) C(13) 13.7(5) yes
N(3) C(21) C(13) C(12) -177.5(9) yes
N(3) C(21) C(22) C(23) -1(1) yes
N(3) C(25) C(24) C(23) -1(1) yes
C(01) Ir(1) N(2) C(13) 21(2) yes
C(01) Ir(1) N(3) C(21) 171.0(6) yes
C(01) Ir(1) N(3) C(25) -5.6(8) yes
C(1) Pd(1) P(1) C(14) 108(1) yes
C(1) Pd(1) P(1) C(31) -5(1) yes
C(1) Pd(1) P(1) C(41) -138(1) yes
C(1) Pd(1) N(1) C(11) -142.9(6) yes
C(1) Pd(1) C(2) C(3) 131(1) yes
C(1) Pd(1) C(3) C(2) -28.4(6) yes
C(1) C(2) Pd(1) C(3) -131(1) yes
C(02) Ir(1) N(2) C(13) -164.8(6) yes
C(02) Ir(1) N(3) C(21) 16(5) yes
C(02) Ir(1) N(3) C(25) -160(5) yes
C(2) Pd(1) P(1) C(14) 162.2(5) yes
C(2) Pd(1) P(1) C(31) 48.1(6) yes
C(2) Pd(1) P(1) C(41) -84.5(5) yes
C(2) Pd(1) N(1) C(11) -165.2(6) yes
C(2) C(1) Pd(1) C(3) 30.6(7) yes
C(3) Pd(1) P(1) C(14) 144.2(5) yes
C(3) Pd(1) P(1) C(31) 30.2(5) yes
C(3) Pd(1) P(1) C(41) -102.5(5) yes
C(3) Pd(1) N(1) C(11) -85(3) yes
C(11) N(1) N(2) C(13) 0.9(8) yes
C(11) C(12) C(13) C(21) -177.2(9) yes
C(11) C(14) P(1) C(31) 164.1(6) yes
C(11) C(14) P(1) C(41) -83.6(6) yes
C(12) C(13) C(21) C(22) 1(1) yes
C(13) C(12) C(11) C(14) -178.8(8) yes
C(13) C(21) N(3) C(25) -178.5(8) yes
C(13) C(21) C(22) C(23) 179.9(9) yes
C(14) P(1) C(31) C(32) -81(1) yes
C(14) P(1) C(31) C(36) 94.4(9) yes
C(14) P(1) C(41) C(42) -21.2(8) yes
C(14) P(1) C(41) C(46) 156.9(6) yes
C(21) N(3) C(25) C(24) -1(1) yes
C(21) C(22) C(23) C(24) -1(1) yes
C(22) C(21) N(3) C(25) 2(1) yes
C(22) C(23) C(24) C(25) 2(1) yes
C(31) P(1) C(41) C(42) 88.8(8) yes
C(31) P(1) C(41) C(46) -93.0(7) yes
C(31) C(32) C(33) C(34) 0(2) yes
C(31) C(36) C(35) C(34) 0(1) yes
C(32) C(31) P(1) C(41) 165.2(10) yes
C(32) C(31) C(36) C(35) 0(1) yes
C(32) C(33) C(34) C(35) 0(2) yes
C(33) C(32) C(31) C(36) 0(1) yes
C(33) C(34) C(35) C(36) 0(2) yes
C(36) C(31) P(1) C(41) -18.4(9) yes
C(41) C(42) C(43) C(44) 0(1) yes
C(41) C(46) C(45) C(44) 0(1) yes
C(42) C(41) C(46) C(45) 0(1) yes
C(42) C(43) C(44) C(45) -1(1) yes
C(43) C(42) C(41) C(46) 0(1) yes
C(43) C(44) C(45) C(46) 1(1) yes
C(43) C(44) C(45) C(46) 1(1) yes
